data_8106055
loop_
_publ_author_name
'Matselko, Oksana'
'Burkhardt, Ulrich'
'Grin, Yuri'
'Gladyshevskii, Roman'

_publ_section_title
;
 Crystal structure of Ga0.47(1)Sb0.53(1)Pd2
;
_journal_issue 1
_journal_name_full 'Zeitschrift f\"ur Kristallographie - New Crystal Structures'
_journal_page_first 89
_journal_page_last 90
_journal_paper_doi 10.1515/ncrs-2017-0180
_journal_volume 233
_journal_year 2018
_chemical_formula_moiety 'Ga1.42 Pd6 Sb1.58'
_chemical_formula_sum 'Ga1.42 Pd6 Sb1.58'
_chemical_formula_weight 929.78
_chemical_name_systematic
;
gallium antimony palladide (0.47(1) / 0.53(1) / 2)
;
_space_group_crystal_system hexagonal
_space_group_IT_number 189
_space_group_name_Hall 'P -6 -2'
_space_group_name_H-M_alt 'P -6 2 m'
_cell_angle_alpha 90
_cell_angle_beta 90
_cell_angle_gamma 120
_cell_formula_units_Z 1
_cell_length_a 7.0374(3)
_cell_length_b 7.0374(3)
_cell_length_c 3.3194(2)
_cell_measurement_temperature 295
_cell_measurement_theta_max 50.15
_cell_measurement_theta_min 12.0
_cell_volume 142.369(12)
_computing_molecular_graphics 'Diamond 3.2k [8]'
_computing_publication_material 'WinCSD [7]'
_computing_structure_refinement 'WinCSD [7]'
_diffrn_ambient_temperature 295
_diffrn_detector 'imaging plate'
_diffrn_detector_type 'Huber Guinier G670'
_diffrn_measurement_device_type 'Huber Guinier G670'
_diffrn_radiation_monochromator 'Ge 111'
_diffrn_radiation_type CuK\a~1~
_diffrn_radiation_wavelength 1.54056
_diffrn_source 'sealed X-ray tube'
_diffrn_source_current 30
_diffrn_source_size '8mm x 0.4mm fine focus'
_diffrn_source_target Cu
_diffrn_source_type 'Bruker K760'
_diffrn_source_voltage 40
_exptl_absorpt_coefficient_mu 213.781
_exptl_crystal_density_diffrn 10.845
_exptl_crystal_F_000 400.6
_pd_calib_2theta_offset 0.0
_pd_char_colour grey
_pd_instr_location
;
Lab B2.2.14, Guinier-test
;
_pd_meas_2theta_range_inc 0.005
_pd_meas_2theta_range_max 100.3
_pd_meas_2theta_range_min 24
_pd_meas_info_author_name SH
_pd_meas_number_of_points 15261
_pd_meas_scan_method fixed
_pd_meas_step_count_time 5400
_pd_proc_2theta_range_inc 0.005
_pd_proc_2theta_range_max 100.3
_pd_proc_2theta_range_min 24
_pd_proc_ls_profile_function Pseudo-Voigt
_pd_proc_ls_prof_R_factor 0.0269
_pd_proc_ls_prof_wR_expected 0.0196
_pd_proc_ls_prof_wR_factor 0.0418
_refine_diff_density_max 2.42225
_refine_diff_density_min -1.51881
_refine_ls_goodness_of_fit_all 1.01
_refine_ls_number_parameters 20
_refine_ls_R_I_factor 0.0372
_refine_ls_shift/su_max 0.027
_refine_ls_weighting_details 1/[Y~i~+\s(Y~i~)]
_refine_ls_weighting_scheme unit
_cod_data_source_file suppl_ncrs-2017-0180_suppl.cif
_cod_data_source_block 2
_cod_original_cell_volume 142.37(2)
_cod_database_code 8106055

loop_
_space_group_symop_operation_xyz
' x, y, z'
'-y, x-y, z'
'-x+y, -x, z'
' x, y, -z'
'-y, x-y, -z'
'-x+y, -x, -z'
' y, x, -z'
' x-y, -y, -z'
'-x, -x+y, -z'
' y, x, z'
' x-y, -y, z'
'-x, -x+y, z'

loop_
_atom_site_label
_atom_site_type_symbol
_atom_site_fract_x
_atom_site_fract_y
_atom_site_fract_z
_atom_site_adp_type
_atom_site_B_iso_or_equiv
_atom_site_site_symmetry_multiplicity
_atom_site_occupancy
Pd1 Pd 0.2698(4) 0 0 Bani 1.89(10) 3 1.0
Pd2 Pd 0.6163(5) 0 0.5 Bani 1.79(9) 3 1.0
Ga1 Ga 0 0 0.5 Bani 2.4(2) 1 0.72(2)
Sb1 Sb 0 0 0.5 Bani 2.4(2) 1 0.28(2)
Ga2 Ga 0.33333 0.66666 0 Bani 2.00(12) 2 0.35(2)
Sb2 Sb 0.33333 0.66666 0 Bani 2.00(12) 2 0.65(2)

loop_
_atom_site_aniso_label
_atom_site_aniso_B_11
_atom_site_aniso_B_22
_atom_site_aniso_B_33
_atom_site_aniso_B_12
_atom_site_aniso_B_13
_atom_site_aniso_B_23
Pd1 1.35(10) 1.54(15) 2.3(2) 0.77(7) 0 0
Pd2 1.30(10) 1.18(13) 2.45(13) 0.59(6) 0 0
Ga1 1.7(2) 1.7(2) 3.1(5) 0.87(10) 0 0
Sb1 1.7(2) 1.7(2) 3.1(5) 0.87(10) 0 0
Ga2 1.61(12) 1.61(12) 2.2(3) 0.80(6) 0 0
Sb2 1.61(12) 1.61(12) 2.2(3) 0.80(6) 0 0

loop_
_atom_type_symbol
_atom_type_description
_atom_type_scat_dispersion_real
_atom_type_scat_dispersion_imag
_atom_type_scat_source
Pd Pd 0.141 3.938 'International Tables Vol IV Table 2.3.1'
Ga Ga -1.281 0.778 'International Tables Vol IV Table 2.3.1'
Sb Sb -0.021 5.902 'International Tables Vol IV Table 2.3.1'

loop_
_geom_angle_atom_site_label_1
_geom_angle_atom_site_label_2
_geom_angle_atom_site_label_3
_geom_angle
_geom_angle_site_symmetry_1
_geom_angle_site_symmetry_2
_geom_angle_site_symmetry_3
_geom_angle_publ_flag
Ga1 Pd1 Ga1 82.31(5) . . 1_554 yes
Ga1 Pd1 Ga2 117.99(7) . . 1_545 yes
Ga1 Pd1 Ga2 117.99(7) . . 7_555 yes
Ga1 Pd1 Pd2 58.95(5) . . 2_545 yes
Ga1 Pd1 Pd2 103.44(6) . . 2_544 yes
Ga1 Pd1 Pd2 58.95(5) . . 3_665 yes
Ga1 Pd1 Pd2 103.44(6) . . 3_664 yes
Ga1 Pd1 Pd2 104.61(6) . . . yes
Ga1 Pd1 Pd2 173.09(8) . . 1_554 yes
Ga1 Pd1 Pd1 49.30(4) . . 2_555 yes
Ga1 Pd1 Pd1 49.30(4) . . 3_555 yes
Ga1 Pd1 Pd1 131.15(7) . . 1_554 yes
Ga1 Pd1 Pd1 48.85(4) . . 1_556 yes
Ga1 Pd1 Ga2 117.99(7) 1_554 . 1_545 yes
Ga1 Pd1 Ga2 117.99(7) 1_554 . 7_555 yes
Ga1 Pd1 Pd2 103.44(6) 1_554 . 2_545 yes
Ga1 Pd1 Pd2 58.95(5) 1_554 . 2_544 yes
Ga1 Pd1 Pd2 103.44(6) 1_554 . 3_665 yes
Ga1 Pd1 Pd2 58.95(5) 1_554 . 3_664 yes
Ga1 Pd1 Pd2 173.09(8) 1_554 . . yes
Ga1 Pd1 Pd2 104.61(6) 1_554 . 1_554 yes
Ga1 Pd1 Pd1 49.30(4) 1_554 . 2_555 yes
Ga1 Pd1 Pd1 49.30(4) 1_554 . 3_555 yes
Ga1 Pd1 Pd1 48.85(4) 1_554 . 1_554 yes
Ga1 Pd1 Pd1 131.15(7) 1_554 . 1_556 yes
Ga2 Pd1 Ga2 102.87(6) 1_545 . 7_555 yes
Ga2 Pd1 Pd2 59.41(5) 1_545 . 2_545 yes
Ga2 Pd1 Pd2 59.41(5) 1_545 . 2_544 yes
Ga2 Pd1 Pd2 138.03(7) 1_545 . 3_665 yes
Ga2 Pd1 Pd2 138.03(7) 1_545 . 3_664 yes
Ga2 Pd1 Pd2 58.98(5) 1_545 . . yes
Ga2 Pd1 Pd2 58.98(5) 1_545 . 1_554 yes
Ga2 Pd1 Pd1 158.56(7) 1_545 . 2_555 yes
Ga2 Pd1 Pd1 98.56(6) 1_545 . 3_555 yes
Ga2 Pd1 Pd1 90.00(5) 1_545 . 1_554 yes
Ga2 Pd1 Pd1 90.00(5) 1_545 . 1_556 yes
Ga2 Pd1 Pd2 138.03(7) 7_555 . 2_545 yes
Ga2 Pd1 Pd2 138.03(7) 7_555 . 2_544 yes
Ga2 Pd1 Pd2 59.41(5) 7_555 . 3_665 yes
Ga2 Pd1 Pd2 59.41(5) 7_555 . 3_664 yes
Ga2 Pd1 Pd2 58.98(5) 7_555 . . yes
Ga2 Pd1 Pd2 58.98(5) 7_555 . 1_554 yes
Ga2 Pd1 Pd1 98.56(6) 7_555 . 2_555 yes
Ga2 Pd1 Pd1 158.56(7) 7_555 . 3_555 yes
Ga2 Pd1 Pd1 90.00(5) 7_555 . 1_554 yes
Ga2 Pd1 Pd1 90.00(5) 7_555 . 1_556 yes
Pd2 Pd1 Pd2 69.29(5) 2_545 . 2_544 yes
Pd2 Pd1 Pd2 106.43(7) 2_545 . 3_665 yes
Pd2 Pd1 Pd2 158.31(8) 2_545 . 3_664 yes
Pd2 Pd1 Pd2 80.54(6) 2_545 . . yes
Pd2 Pd1 Pd2 118.39(7) 2_545 . 1_554 yes
Pd2 Pd1 Pd1 103.74(6) 2_545 . 2_555 yes
Pd2 Pd1 Pd1 55.71(5) 2_545 . 3_555 yes
Pd2 Pd1 Pd1 124.65(7) 2_545 . 1_554 yes
Pd2 Pd1 Pd1 55.35(5) 2_545 . 1_556 yes
Pd2 Pd1 Pd2 158.31(8) 2_544 . 3_665 yes
Pd2 Pd1 Pd2 106.43(7) 2_544 . 3_664 yes
Pd2 Pd1 Pd2 118.39(7) 2_544 . . yes
Pd2 Pd1 Pd2 80.54(6) 2_544 . 1_554 yes
Pd2 Pd1 Pd1 103.74(6) 2_544 . 2_555 yes
Pd2 Pd1 Pd1 55.71(5) 2_544 . 3_555 yes
Pd2 Pd1 Pd1 55.35(5) 2_544 . 1_554 yes
Pd2 Pd1 Pd1 124.65(7) 2_544 . 1_556 yes
Pd2 Pd1 Pd2 69.29(5) 3_665 . 3_664 yes
Pd2 Pd1 Pd2 80.54(6) 3_665 . . yes
Pd2 Pd1 Pd2 118.39(7) 3_665 . 1_554 yes
Pd2 Pd1 Pd1 55.71(5) 3_665 . 2_555 yes
Pd2 Pd1 Pd1 103.74(6) 3_665 . 3_555 yes
Pd2 Pd1 Pd1 124.65(7) 3_665 . 1_554 yes
Pd2 Pd1 Pd1 55.35(5) 3_665 . 1_556 yes
Pd2 Pd1 Pd2 118.39(7) 3_664 . . yes
Pd2 Pd1 Pd2 80.54(6) 3_664 . 1_554 yes
Pd2 Pd1 Pd1 55.71(5) 3_664 . 2_555 yes
Pd2 Pd1 Pd1 103.74(6) 3_664 . 3_555 yes
Pd2 Pd1 Pd1 55.35(5) 3_664 . 1_554 yes
Pd2 Pd1 Pd1 124.65(7) 3_664 . 1_556 yes
Pd2 Pd1 Pd2 68.48(5) . . 1_554 yes
Pd2 Pd1 Pd1 135.72(7) . . 2_555 yes
Pd2 Pd1 Pd1 135.72(7) . . 3_555 yes
Pd2 Pd1 Pd1 124.24(7) . . 1_554 yes
Pd2 Pd1 Pd1 55.76(5) . . 1_556 yes
Pd2 Pd1 Pd1 135.72(7) 1_554 . 2_555 yes
Pd2 Pd1 Pd1 135.72(7) 1_554 . 3_555 yes
Pd2 Pd1 Pd1 55.76(5) 1_554 . 1_554 yes
Pd2 Pd1 Pd1 124.24(7) 1_554 . 1_556 yes
Pd1 Pd1 Pd1 60.00(4) 2_555 . 3_555 yes
Pd1 Pd1 Pd1 90.00(5) 2_555 . 1_556 yes
Pd1 Pd1 Pd1 90.00(5) 3_555 . 1_554 yes
Pd1 Pd1 Pd1 90.00(5) 3_555 . 1_556 yes
Pd1 Pd1 Pd1 180.00(7) 1_554 . 1_556 yes
Ga1 Pd2 Ga2 107.34(6) 1_655 . 1_545 yes
Ga1 Pd2 Ga2 107.34(6) 1_655 . 1_546 yes
Ga1 Pd2 Ga2 107.34(6) 1_655 . 7_555 yes
Ga1 Pd2 Ga2 107.34(6) 1_655 . 7_556 yes
Ga1 Pd2 Pd1 53.16(4) 1_655 . 2_655 yes
Ga1 Pd2 Pd1 53.16(4) 1_655 . 2_656 yes
Ga1 Pd2 Pd1 53.16(4) 1_655 . 3_655 yes
Ga1 Pd2 Pd1 53.16(4) 1_655 . 3_656 yes
Ga1 Pd2 Pd1 145.76(8) 1_655 . . yes
Ga1 Pd2 Pd1 145.76(8) 1_655 . 1_556 yes
Ga1 Pd2 Pd2 90.00(6) 1_655 . 1_554 yes
Ga1 Pd2 Pd2 90.00(6) 1_655 . 1_556 yes
Ga2 Pd2 Ga2 74.30(5) 1_545 . 1_546 yes
Ga2 Pd2 Ga2 95.33(6) 1_545 . 7_555 yes
Ga2 Pd2 Ga2 145.32(8) 1_545 . 7_556 yes
Ga2 Pd2 Pd1 104.58(7) 1_545 . 2_655 yes
Ga2 Pd2 Pd1 159.79(8) 1_545 . 2_656 yes
Ga2 Pd2 Pd1 54.47(4) 1_545 . 3_655 yes
Ga2 Pd2 Pd1 96.06(6) 1_545 . 3_656 yes
Ga2 Pd2 Pd1 54.11(4) 1_545 . . yes
Ga2 Pd2 Pd1 95.36(6) 1_545 . 1_556 yes
Ga2 Pd2 Pd2 52.85(4) 1_545 . 1_554 yes
Ga2 Pd2 Pd2 127.15(7) 1_545 . 1_556 yes
Ga2 Pd2 Ga2 145.32(8) 1_546 . 7_555 yes
Ga2 Pd2 Ga2 95.33(6) 1_546 . 7_556 yes
Ga2 Pd2 Pd1 159.79(8) 1_546 . 2_655 yes
Ga2 Pd2 Pd1 104.58(7) 1_546 . 2_656 yes
Ga2 Pd2 Pd1 96.06(6) 1_546 . 3_655 yes
Ga2 Pd2 Pd1 54.47(4) 1_546 . 3_656 yes
Ga2 Pd2 Pd1 95.36(6) 1_546 . . yes
Ga2 Pd2 Pd1 54.11(4) 1_546 . 1_556 yes
Ga2 Pd2 Pd2 127.15(7) 1_546 . 1_554 yes
Ga2 Pd2 Pd2 52.85(4) 1_546 . 1_556 yes
Ga2 Pd2 Ga2 74.30(5) 7_555 . 7_556 yes
Ga2 Pd2 Pd1 54.47(4) 7_555 . 2_655 yes
Ga2 Pd2 Pd1 96.06(6) 7_555 . 2_656 yes
Ga2 Pd2 Pd1 104.58(7) 7_555 . 3_655 yes
Ga2 Pd2 Pd1 159.79(8) 7_555 . 3_656 yes
Ga2 Pd2 Pd1 54.11(4) 7_555 . . yes
Ga2 Pd2 Pd1 95.36(6) 7_555 . 1_556 yes
Ga2 Pd2 Pd2 52.85(4) 7_555 . 1_554 yes
Ga2 Pd2 Pd2 127.15(7) 7_555 . 1_556 yes
Ga2 Pd2 Pd1 96.06(6) 7_556 . 2_655 yes
Ga2 Pd2 Pd1 54.47(4) 7_556 . 2_656 yes
Ga2 Pd2 Pd1 159.79(8) 7_556 . 3_655 yes
Ga2 Pd2 Pd1 104.58(7) 7_556 . 3_656 yes
Ga2 Pd2 Pd1 95.36(6) 7_556 . . yes
Ga2 Pd2 Pd1 54.11(4) 7_556 . 1_556 yes
Ga2 Pd2 Pd2 127.15(7) 7_556 . 1_554 yes
Ga2 Pd2 Pd2 52.85(4) 7_556 . 1_556 yes
Pd1 Pd2 Pd1 69.29(6) 2_655 . 2_656 yes
Pd1 Pd2 Pd1 68.58(5) 2_655 . 3_655 yes
Pd1 Pd2 Pd1 106.33(7) 2_655 . 3_656 yes
Pd1 Pd2 Pd1 100.12(7) 2_655 . . yes
Pd1 Pd2 Pd1 144.64(8) 2_655 . 1_556 yes
Pd1 Pd2 Pd2 55.35(5) 2_655 . 1_554 yes
Pd1 Pd2 Pd2 124.65(7) 2_655 . 1_556 yes
Pd1 Pd2 Pd1 106.33(7) 2_656 . 3_655 yes
Pd1 Pd2 Pd1 68.58(5) 2_656 . 3_656 yes
Pd1 Pd2 Pd1 144.64(8) 2_656 . . yes
Pd1 Pd2 Pd1 100.12(7) 2_656 . 1_556 yes
Pd1 Pd2 Pd2 124.65(7) 2_656 . 1_554 yes
Pd1 Pd2 Pd2 55.35(5) 2_656 . 1_556 yes
Pd1 Pd2 Pd1 69.29(6) 3_655 . 3_656 yes
Pd1 Pd2 Pd1 100.12(7) 3_655 . . yes
Pd1 Pd2 Pd1 144.64(8) 3_655 . 1_556 yes
Pd1 Pd2 Pd2 55.35(5) 3_655 . 1_554 yes
Pd1 Pd2 Pd2 124.65(7) 3_655 . 1_556 yes
Pd1 Pd2 Pd1 144.64(8) 3_656 . . yes
Pd1 Pd2 Pd1 100.12(7) 3_656 . 1_556 yes
Pd1 Pd2 Pd2 124.65(7) 3_656 . 1_554 yes
Pd1 Pd2 Pd2 55.35(5) 3_656 . 1_556 yes
Pd1 Pd2 Pd1 68.48(5) . . 1_556 yes
Pd1 Pd2 Pd2 55.76(5) . . 1_554 yes
Pd1 Pd2 Pd2 124.24(7) . . 1_556 yes
Pd1 Pd2 Pd2 124.24(7) 1_556 . 1_554 yes
Pd1 Pd2 Pd2 55.76(5) 1_556 . 1_556 yes
Pd2 Pd2 Pd2 180.00(7) 1_554 . 1_556 yes
Pd1 Ga1 Pd1 82.31(4) . . 1_556 yes
Pd1 Ga1 Pd1 81.40(4) . . 2_555 yes
Pd1 Ga1 Pd1 135.77(4) . . 2_556 yes
Pd1 Ga1 Pd1 81.40(4) . . 3_555 yes
Pd1 Ga1 Pd1 135.77(4) . . 3_556 yes
Pd1 Ga1 Pd2 138.85(4) . . 1_455 yes
Pd1 Ga1 Pd2 67.88(4) . . 2_545 yes
Pd1 Ga1 Pd2 67.88(4) . . 3_665 yes
Pd1 Ga1 Ga1 48.85(3) . . 1_554 yes
Pd1 Ga1 Ga1 131.15(3) . . 1_556 yes
Pd1 Ga1 Pd1 135.77(4) 1_556 . 2_555 yes
Pd1 Ga1 Pd1 81.40(4) 1_556 . 2_556 yes
Pd1 Ga1 Pd1 135.77(4) 1_556 . 3_555 yes
Pd1 Ga1 Pd1 81.40(4) 1_556 . 3_556 yes
Pd1 Ga1 Pd2 138.85(4) 1_556 . 1_455 yes
Pd1 Ga1 Pd2 67.88(4) 1_556 . 2_545 yes
Pd1 Ga1 Pd2 67.88(4) 1_556 . 3_665 yes
Pd1 Ga1 Ga1 131.15(3) 1_556 . 1_554 yes
Pd1 Ga1 Ga1 48.85(3) 1_556 . 1_556 yes
Pd1 Ga1 Pd1 82.31(4) 2_555 . 2_556 yes
Pd1 Ga1 Pd1 81.40(4) 2_555 . 3_555 yes
Pd1 Ga1 Pd1 135.77(4) 2_555 . 3_556 yes
Pd1 Ga1 Pd2 67.88(4) 2_555 . 1_455 yes
Pd1 Ga1 Pd2 138.85(4) 2_555 . 2_545 yes
Pd1 Ga1 Pd2 67.88(4) 2_555 . 3_665 yes
Pd1 Ga1 Ga1 48.85(3) 2_555 . 1_554 yes
Pd1 Ga1 Ga1 131.15(3) 2_555 . 1_556 yes
Pd1 Ga1 Pd1 135.77(4) 2_556 . 3_555 yes
Pd1 Ga1 Pd1 81.40(4) 2_556 . 3_556 yes
Pd1 Ga1 Pd2 67.88(4) 2_556 . 1_455 yes
Pd1 Ga1 Pd2 138.85(4) 2_556 . 2_545 yes
Pd1 Ga1 Pd2 67.88(4) 2_556 . 3_665 yes
Pd1 Ga1 Ga1 131.15(3) 2_556 . 1_554 yes
Pd1 Ga1 Ga1 48.85(3) 2_556 . 1_556 yes
Pd1 Ga1 Pd1 82.31(4) 3_555 . 3_556 yes
Pd1 Ga1 Pd2 67.88(4) 3_555 . 1_455 yes
Pd1 Ga1 Pd2 67.88(4) 3_555 . 2_545 yes
Pd1 Ga1 Pd2 138.85(4) 3_555 . 3_665 yes
Pd1 Ga1 Ga1 48.85(3) 3_555 . 1_554 yes
Pd1 Ga1 Ga1 131.15(3) 3_555 . 1_556 yes
Pd1 Ga1 Pd2 67.88(4) 3_556 . 1_455 yes
Pd1 Ga1 Pd2 67.88(4) 3_556 . 2_545 yes
Pd1 Ga1 Pd2 138.85(4) 3_556 . 3_665 yes
Pd1 Ga1 Ga1 131.15(3) 3_556 . 1_554 yes
Pd1 Ga1 Ga1 48.85(3) 3_556 . 1_556 yes
Pd2 Ga1 Pd2 120.00(4) 1_455 . 2_545 yes
Pd2 Ga1 Pd2 120.00(4) 1_455 . 3_665 yes
Pd2 Ga1 Ga1 90.00(3) 1_455 . 1_554 yes
Pd2 Ga1 Ga1 90.00(3) 1_455 . 1_556 yes
Pd2 Ga1 Pd2 120.00(4) 2_545 . 3_665 yes
Pd2 Ga1 Ga1 90.00(3) 2_545 . 1_554 yes
Pd2 Ga1 Ga1 90.00(3) 2_545 . 1_556 yes
Pd2 Ga1 Ga1 90.00(3) 3_665 . 1_554 yes
Pd2 Ga1 Ga1 90.00(3) 3_665 . 1_556 yes
Ga1 Ga1 Ga1 180.00(1) 1_554 . 1_556 yes
Pd1 Ga2 Pd1 120.00(4) 1_565 . 2_555 yes
Pd1 Ga2 Pd1 120.00(4) 1_565 . 3_665 yes
Pd1 Ga2 Pd2 66.91(4) 1_565 . 1_565 yes
Pd1 Ga2 Pd2 66.91(4) 1_565 . 1_564 yes
Pd1 Ga2 Pd2 66.12(4) 1_565 . 2_555 yes
Pd1 Ga2 Pd2 66.12(4) 1_565 . 2_554 yes
Pd1 Ga2 Pd2 142.84(4) 1_565 . 3_665 yes
Pd1 Ga2 Pd2 142.84(4) 1_565 . 3_664 yes
Pd1 Ga2 Ga2 90.00(3) 1_565 . 1_554 yes
Pd1 Ga2 Ga2 90.00(3) 1_565 . 1_556 yes
Pd1 Ga2 Ga2 158.56(3) 1_565 . 7_555 yes
Pd1 Ga2 Ga2 38.56(3) 1_565 . 7_565 yes
Pd1 Ga2 Ga2 81.44(3) 1_565 . 7_455 yes
Pd1 Ga2 Pd1 120.00(4) 2_555 . 3_665 yes
Pd1 Ga2 Pd2 142.84(4) 2_555 . 1_565 yes
Pd1 Ga2 Pd2 142.84(4) 2_555 . 1_564 yes
Pd1 Ga2 Pd2 66.91(4) 2_555 . 2_555 yes
Pd1 Ga2 Pd2 66.91(4) 2_555 . 2_554 yes
Pd1 Ga2 Pd2 66.12(4) 2_555 . 3_665 yes
Pd1 Ga2 Pd2 66.12(4) 2_555 . 3_664 yes
Pd1 Ga2 Ga2 90.00(3) 2_555 . 1_554 yes
Pd1 Ga2 Ga2 90.00(3) 2_555 . 1_556 yes
Pd1 Ga2 Ga2 81.44(3) 2_555 . 7_555 yes
Pd1 Ga2 Ga2 158.56(3) 2_555 . 7_565 yes
Pd1 Ga2 Ga2 38.56(3) 2_555 . 7_455 yes
Pd1 Ga2 Pd2 66.12(4) 3_665 . 1_565 yes
Pd1 Ga2 Pd2 66.12(4) 3_665 . 1_564 yes
Pd1 Ga2 Pd2 142.84(4) 3_665 . 2_555 yes
Pd1 Ga2 Pd2 142.84(4) 3_665 . 2_554 yes
Pd1 Ga2 Pd2 66.91(4) 3_665 . 3_665 yes
Pd1 Ga2 Pd2 66.91(4) 3_665 . 3_664 yes
Pd1 Ga2 Ga2 90.00(3) 3_665 . 1_554 yes
Pd1 Ga2 Ga2 90.00(3) 3_665 . 1_556 yes
Pd1 Ga2 Ga2 38.56(3) 3_665 . 7_555 yes
Pd1 Ga2 Ga2 81.44(3) 3_665 . 7_565 yes
Pd1 Ga2 Ga2 158.56(3) 3_665 . 7_455 yes
Pd2 Ga2 Pd2 74.30(4) 1_565 . 1_564 yes
Pd2 Ga2 Pd2 87.30(4) 1_565 . 2_555 yes
Pd2 Ga2 Pd2 133.03(4) 1_565 . 2_554 yes
Pd2 Ga2 Pd2 87.30(4) 1_565 . 3_665 yes
Pd2 Ga2 Pd2 133.03(4) 1_565 . 3_664 yes
Pd2 Ga2 Ga2 127.15(3) 1_565 . 1_554 yes
Pd2 Ga2 Ga2 52.85(3) 1_565 . 1_556 yes
Pd2 Ga2 Ga2 96.40(3) 1_565 . 7_555 yes
Pd2 Ga2 Ga2 42.33(3) 1_565 . 7_565 yes
Pd2 Ga2 Ga2 128.88(3) 1_565 . 7_455 yes
Pd2 Ga2 Pd2 133.03(4) 1_564 . 2_555 yes
Pd2 Ga2 Pd2 87.30(4) 1_564 . 2_554 yes
Pd2 Ga2 Pd2 133.03(4) 1_564 . 3_665 yes
Pd2 Ga2 Pd2 87.30(4) 1_564 . 3_664 yes
Pd2 Ga2 Ga2 52.85(3) 1_564 . 1_554 yes
Pd2 Ga2 Ga2 127.15(3) 1_564 . 1_556 yes
Pd2 Ga2 Ga2 96.40(3) 1_564 . 7_555 yes
Pd2 Ga2 Ga2 42.33(3) 1_564 . 7_565 yes
Pd2 Ga2 Ga2 128.88(3) 1_564 . 7_455 yes
Pd2 Ga2 Pd2 74.30(4) 2_555 . 2_554 yes
Pd2 Ga2 Pd2 87.30(4) 2_555 . 3_665 yes
Pd2 Ga2 Pd2 133.03(4) 2_555 . 3_664 yes
Pd2 Ga2 Ga2 127.15(3) 2_555 . 1_554 yes
Pd2 Ga2 Ga2 52.85(3) 2_555 . 1_556 yes
Pd2 Ga2 Ga2 128.88(3) 2_555 . 7_555 yes
Pd2 Ga2 Ga2 96.40(3) 2_555 . 7_565 yes
Pd2 Ga2 Ga2 42.33(3) 2_555 . 7_455 yes
Pd2 Ga2 Pd2 133.03(4) 2_554 . 3_665 yes
Pd2 Ga2 Pd2 87.30(4) 2_554 . 3_664 yes
Pd2 Ga2 Ga2 52.85(3) 2_554 . 1_554 yes
Pd2 Ga2 Ga2 127.15(3) 2_554 . 1_556 yes
Pd2 Ga2 Ga2 128.88(3) 2_554 . 7_555 yes
Pd2 Ga2 Ga2 96.40(3) 2_554 . 7_565 yes
Pd2 Ga2 Ga2 42.33(3) 2_554 . 7_455 yes
Pd2 Ga2 Pd2 74.30(4) 3_665 . 3_664 yes
Pd2 Ga2 Ga2 127.15(3) 3_665 . 1_554 yes
Pd2 Ga2 Ga2 52.85(3) 3_665 . 1_556 yes
Pd2 Ga2 Ga2 42.33(3) 3_665 . 7_555 yes
Pd2 Ga2 Ga2 128.88(3) 3_665 . 7_565 yes
Pd2 Ga2 Ga2 96.40(3) 3_665 . 7_455 yes
Pd2 Ga2 Ga2 52.85(3) 3_664 . 1_554 yes
Pd2 Ga2 Ga2 127.15(3) 3_664 . 1_556 yes
Pd2 Ga2 Ga2 42.33(3) 3_664 . 7_555 yes
Pd2 Ga2 Ga2 128.88(3) 3_664 . 7_565 yes
Pd2 Ga2 Ga2 96.40(3) 3_664 . 7_455 yes
Ga2 Ga2 Ga2 180.00(1) 1_554 . 1_556 yes
Ga2 Ga2 Ga2 90.00(1) 1_554 . 7_555 yes
Ga2 Ga2 Ga2 90.00(1) 1_554 . 7_565 yes
Ga2 Ga2 Ga2 90.00(1) 1_554 . 7_455 yes
Ga2 Ga2 Ga2 90.00(1) 1_556 . 7_555 yes
Ga2 Ga2 Ga2 90.00(1) 1_556 . 7_565 yes
Ga2 Ga2 Ga2 90.00(1) 1_556 . 7_455 yes
Ga2 Ga2 Ga2 120.00(1) 7_555 . 7_565 yes
Ga2 Ga2 Ga2 120.00(1) 7_555 . 7_455 yes
Ga2 Ga2 Ga2 120.00(1) 7_565 . 7_455 yes

loop_
_geom_bond_atom_site_label_1
_geom_bond_atom_site_label_2
_geom_bond_distance
_geom_bond_site_symmetry_2
_geom_bond_publ_flag
Pd1 Ga1 2.522(1) . yes
Pd1 Ga1 2.522(1) 1_554 yes
Pd1 Ga2 2.598(1) 1_545 yes
Pd1 Ga2 2.598(1) 7_555 yes
Pd1 Pd2 2.919(2) 2_545 yes
Pd1 Pd2 2.919(2) 2_544 yes
Pd1 Pd2 2.919(2) 3_665 yes
Pd1 Pd2 2.919(2) 3_664 yes
Pd1 Pd2 2.950(2) . yes
Pd1 Pd2 2.950(2) 1_554 yes
Pd1 Pd1 3.289(2) 2_555 yes
Pd1 Pd1 3.289(2) 3_555 yes
Pd1 Pd1 3.3195(3) 1_554 yes
Pd1 Pd1 3.3195(3) 1_556 yes
Pd2 Ga1 2.700(2) 1_655 yes
Pd2 Ga2 2.748(1) 1_545 yes
Pd2 Ga2 2.748(1) 1_546 yes
Pd2 Ga2 2.748(1) 7_555 yes
Pd2 Ga2 2.748(1) 7_556 yes
Pd2 Pd2 3.3195(3) 1_554 yes
Pd2 Pd2 3.3195(3) 1_556 yes
Ga1 Ga1 3.3195(3) 1_554 yes
Ga1 Ga1 3.3195(3) 1_556 yes
Ga2 Ga2 3.3195(3) 1_554 yes
Ga2 Ga2 3.3195(3) 1_556 yes
Ga2 Ga2 4.0631(1) 7_555 yes
Ga2 Ga2 4.0631(1) 7_565 yes
Ga2 Ga2 4.0631(1) 7_455 yes
